data_4123440
loop_
_publ_author_name
'Ruiz Espelt, Laura'
'McPherson, Iain S.'
'Wiensch, Eric M.'
'Yoon, Tehshik P.'

_publ_section_title
;
 Enantioselective Conjugate Additions of \a-Amino Radicals via Cooperative
 Photoredox and Lewis Acid Catalysis.
;
_journal_issue 7
_journal_name_full 'Journal of the American Chemical Society'
_journal_page_first 2452
_journal_page_last 2455
_journal_paper_doi 10.1021/ja512746q
_journal_volume 137
_journal_year 2015
_chemical_absolute_configuration rmad
_chemical_formula_moiety 'C18 H19 Br N O3, C8 H12 N'
_chemical_formula_sum 'C26 H31 Br N2 O3'
_chemical_formula_weight 499.44
_chemical_name_systematic
;
 ?
;
_space_group_crystal_system orthorhombic
_space_group_IT_number 19
_space_group_name_Hall 'P 2ac 2ab'
_space_group_name_H-M_alt 'P 21 21 21'
_symmetry_space_group_name_Hall 'P 2ac 2ab'
_symmetry_space_group_name_H-M 'P 21 21 21'
_atom_sites_solution_hydrogens geom
_atom_sites_solution_primary direct
_audit_creation_date 2014-05-15
_audit_creation_method
;
Olex2 1.2
(compiled 2014.03.20 svn.r2914 for OlexSys, GUI svn.r4816)
;
_cell_angle_alpha 90
_cell_angle_beta 90
_cell_angle_gamma 90
_cell_formula_units_Z 4
_cell_length_a 6.426(2)
_cell_length_b 18.229(7)
_cell_length_c 20.879(7)
_cell_measurement_reflns_used 4577
_cell_measurement_temperature 100.0
_cell_measurement_theta_max 22.224
_cell_measurement_theta_min 2.235
_cell_volume 2445.8(15)
_computing_cell_refinement 'SAINT+ Ver. 8.34A (Bruker-AXS, 2014)'
_computing_data_collection 'APEX2 Ver. 2014.1-1 (Bruker-AXS, 2014)'
_computing_data_reduction 'SAINT+ Ver. 8.34A (Bruker-AXS, 2014)'
_computing_molecular_graphics 'Olex2 (Dolomanov et al., 2009)'
_computing_publication_material 'Olex2 (Dolomanov et al., 2009)'
_computing_structure_refinement 'ShelXL (Sheldrick, 2008)'
_computing_structure_solution 'ShelXS (Sheldrick, 2008)'
_diffrn_ambient_temperature 100.0
_diffrn_detector_area_resol_mean 7.9
_diffrn_detector_type 'CCD area detector'
_diffrn_measured_fraction_theta_full 1.000
_diffrn_measured_fraction_theta_max 0.996
_diffrn_measurement_device 'three-circle diffractometer'
_diffrn_measurement_device_type 'Bruker SMART APEX2 area detector'
_diffrn_measurement_method '0.5\ \w and 0.5\ \f scans'
_diffrn_radiation_collimation 'focusing mirrors'
_diffrn_radiation_monochromator 'mirror optics'
_diffrn_radiation_probe x-ray
_diffrn_radiation_type MoK\a
_diffrn_radiation_wavelength 0.71073
_diffrn_reflns_av_R_equivalents 0.0816
_diffrn_reflns_av_unetI/netI 0.0497
_diffrn_reflns_Laue_measured_fraction_full 1.000
_diffrn_reflns_Laue_measured_fraction_max 0.996
_diffrn_reflns_limit_h_max 8
_diffrn_reflns_limit_h_min -8
_diffrn_reflns_limit_k_max 22
_diffrn_reflns_limit_k_min -21
_diffrn_reflns_limit_l_max 26
_diffrn_reflns_limit_l_min -26
_diffrn_reflns_number 35907
_diffrn_reflns_point_group_measured_fraction_full 1.000
_diffrn_reflns_point_group_measured_fraction_max 0.995
_diffrn_reflns_theta_full 26.000
_diffrn_reflns_theta_max 26.451
_diffrn_reflns_theta_min 1.483
_diffrn_source 'microfocus sealed X-ray tube'
_diffrn_source_type 'Incoatec I\ms'
_diffrn_standards_number 0
_exptl_absorpt_coefficient_mu 1.710
_exptl_absorpt_correction_T_max 0.0499
_exptl_absorpt_correction_T_min 0.0222
_exptl_absorpt_correction_type multi-scan
_exptl_absorpt_process_details
;
SADABS-2012/1 (Bruker,2012) was used for absorption correction.
wR2(int) was 0.1235 before and 0.0674 after correction.
The Ratio of minimum to maximum transmission is 0.4449.
The \l/2 correction factor is Not present.
;
_exptl_crystal_colour colourless
_exptl_crystal_colour_primary colourless
_exptl_crystal_density_diffrn 1.356
_exptl_crystal_density_method 'not measured'
_exptl_crystal_description block
_exptl_crystal_F_000 1040
_exptl_crystal_size_max 0.624
_exptl_crystal_size_mid 0.035
_exptl_crystal_size_min 0.023
_refine_diff_density_max 0.338
_refine_diff_density_min -0.399
_refine_diff_density_rms 0.054
_refine_ls_abs_structure_details
;
 Refined as an inversion twin.
;
_refine_ls_abs_structure_Flack -0.012(11)
_refine_ls_extinction_method none
_refine_ls_goodness_of_fit_ref 1.041
_refine_ls_hydrogen_treatment constr
_refine_ls_matrix_type full
_refine_ls_number_parameters 294
_refine_ls_number_reflns 5011
_refine_ls_number_restraints 0
_refine_ls_restrained_S_all 1.041
_refine_ls_R_factor_all 0.0484
_refine_ls_R_factor_gt 0.0362
_refine_ls_shift/su_max 0.001
_refine_ls_shift/su_mean 0.000
_refine_ls_structure_factor_coef Fsqd
_refine_ls_weighting_details 'w=1/[\s^2^(Fo^2^)+(0.0312P)^2^+0.3904P] where P=(Fo^2^+2Fc^2^)/3'
_refine_ls_weighting_scheme calc
_refine_ls_wR_factor_gt 0.0721
_refine_ls_wR_factor_ref 0.0760
_reflns_Friedel_coverage 0.740
_reflns_Friedel_fraction_full 1.000
_reflns_Friedel_fraction_max 0.995
_reflns_number_gt 4304
_reflns_number_total 5011
_reflns_threshold_expression 'I > 2\s(I)'
_cod_data_source_file ja512746q_si_002.cif
_cod_data_source_block yoon35
_cod_depositor_comments 'Adding full bibliography for 4123439--4123440.cif.'
_cod_original_cell_volume 2445.7(15)
_cod_database_code 4123440
_shelxl_version_number 2013-3
_shelx_space_group_comment
;
The symmetry employed for this shelxl refinement is uniquely defined
by the following loop, which should always be used as a source of
symmetry information in preference to the above space-group names.
They are only intended as comments.
;
_olex2_refinement_description
;
1. Fixed Uiso
 At 1.2 times of:
  All C(H) groups, All C(H,H) groups, All N(H,H,H) groups
 At 1.5 times of:
  All C(H,H,H) groups
2.a Ternary CH refined with riding coordinates:
 C9(H9), C19(H19)
2.b Secondary CH2 refined with riding coordinates:
 C8(H8A,H8B), C17(H17A,H17B)
2.c Aromatic/amide H refined with riding coordinates:
 C2(H2), C3(H3), C5(H5), C6(H6), C11(H11), C12(H12), C14(H14), C15(H15),
 C22(H22), C23(H23), C24(H24), C25(H25), C26(H26)
2.d Idealised Me refined as rotating group:
 C7(H7A,H7B,H7C), C16(H16A,H16B,H16C), N2(H2A,H2B,H2C), C20(H20A,H20B,H20C)
;

loop_
_space_group_symop_operation_xyz
'x, y, z'
'-x+1/2, -y, z+1/2'
'-x, y+1/2, -z+1/2'
'x+1/2, -y+1/2, -z'

loop_
_atom_site_label
_atom_site_type_symbol
_atom_site_fract_x
_atom_site_fract_y
_atom_site_fract_z
_atom_site_U_iso_or_equiv
_atom_site_adp_type
_atom_site_occupancy
_atom_site_site_symmetry_order
_atom_site_calc_flag
_atom_site_refinement_flags_posn
Br1 Br 1.22487(6) 0.61593(2) 0.96684(2) 0.03172(12) Uani 1 1 d .
O1 O -0.0128(5) 0.44240(17) 0.57685(15) 0.0341(7) Uani 1 1 d .
O2 O 0.7123(5) 0.71667(17) 0.61980(14) 0.0376(7) Uani 1 1 d .
O3 O 0.4264(4) 0.76003(16) 0.57442(14) 0.0288(7) Uani 1 1 d .
N1 N 0.4397(6) 0.7150(2) 0.82944(16) 0.0292(8) Uani 1 1 d .
C1 C 0.9859(7) 0.6486(2) 0.9215(2) 0.0283(10) Uani 1 1 d .
C2 C 0.9021(7) 0.7165(3) 0.9340(2) 0.0308(10) Uani 1 1 d .
H2 H 0.9671 0.7480 0.9643 0.037 Uiso 1 1 calc R
C3 C 0.7241(7) 0.7391(2) 0.90286(18) 0.0301(9) Uani 1 1 d .
H3 H 0.6686 0.7863 0.9117 0.036 Uiso 1 1 calc R
C4 C 0.6230(7) 0.6937(2) 0.8582(2) 0.0277(10) Uani 1 1 d .
C5 C 0.7158(6) 0.6247(2) 0.84608(18) 0.0295(9) Uani 1 1 d .
H5 H 0.6535 0.5927 0.8157 0.035 Uiso 1 1 calc R
C6 C 0.8937(6) 0.6030(2) 0.8771(2) 0.0285(10) Uani 1 1 d .
H6 H 0.9534 0.5565 0.8679 0.034 Uiso 1 1 calc R
C7 C 0.3457(7) 0.7843(3) 0.8466(2) 0.0372(11) Uani 1 1 d .
H7A H 0.3229 0.7860 0.8930 0.056 Uiso 1 1 calc GR
H7B H 0.2122 0.7896 0.8244 0.056 Uiso 1 1 calc GR
H7C H 0.4385 0.8245 0.8340 0.056 Uiso 1 1 calc GR
C8 C 0.3288(6) 0.6655(2) 0.78647(19) 0.0281(10) Uani 1 1 d .
H8A H 0.1817 0.6813 0.7838 0.034 Uiso 1 1 calc R
H8B H 0.3308 0.6156 0.8051 0.034 Uiso 1 1 calc R
C9 C 0.4194(7) 0.6620(2) 0.7180(2) 0.0271(10) Uani 1 1 d .
H9 H 0.5670 0.6450 0.7214 0.033 Uiso 1 1 calc R
C10 C 0.3009(6) 0.6056(2) 0.67912(18) 0.0245(9) Uani 1 1 d .
C11 C 0.3901(7) 0.5378(2) 0.6650(2) 0.0279(10) Uani 1 1 d .
H11 H 0.5279 0.5278 0.6789 0.033 Uiso 1 1 calc R
C12 C 0.2822(7) 0.4849(2) 0.63103(19) 0.0279(9) Uani 1 1 d .
H12 H 0.3453 0.4389 0.6223 0.033 Uiso 1 1 calc R
C13 C 0.0810(6) 0.4992(2) 0.6096(2) 0.0276(10) Uani 1 1 d .
C14 C -0.0096(6) 0.5659(2) 0.6227(2) 0.0282(10) Uani 1 1 d .
H14 H -0.1460 0.5763 0.6077 0.034 Uiso 1 1 calc R
C15 C 0.0987(6) 0.6176(3) 0.65770(18) 0.0274(9) Uani 1 1 d .
H15 H 0.0329 0.6629 0.6675 0.033 Uiso 1 1 calc R
C16 C -0.1938(6) 0.4583(3) 0.5409(2) 0.0411(11) Uani 1 1 d .
H16A H -0.3042 0.4751 0.5698 0.062 Uiso 1 1 calc GR
H16B H -0.2398 0.4140 0.5184 0.062 Uiso 1 1 calc GR
H16C H -0.1627 0.4969 0.5096 0.062 Uiso 1 1 calc GR
C17 C 0.4204(7) 0.7381(2) 0.68730(19) 0.0270(10) Uani 1 1 d .
H17A H 0.2752 0.7551 0.6818 0.032 Uiso 1 1 calc R
H17B H 0.4919 0.7730 0.7162 0.032 Uiso 1 1 calc R
C18 C 0.5292(6) 0.7380(2) 0.6224(2) 0.0259(9) Uani 1 1 d .
N2 N 0.0192(5) 0.78303(18) 0.54722(15) 0.0239(8) Uani 1 1 d .
H2A H -0.0862 0.7660 0.5722 0.029 Uiso 1 1 calc GR
H2B H 0.1428 0.7659 0.5624 0.029 Uiso 1 1 calc GR
H2C H 0.0005 0.7673 0.5063 0.029 Uiso 1 1 calc GR
C19 C 0.0200(6) 0.8651(2) 0.54853(19) 0.0273(10) Uani 1 1 d .
H19 H 0.1387 0.8823 0.5214 0.033 Uiso 1 1 calc R
C20 C -0.1795(7) 0.8939(2) 0.5188(2) 0.0368(11) Uani 1 1 d .
H20A H -0.2993 0.8741 0.5422 0.055 Uiso 1 1 calc GR
H20B H -0.1868 0.8785 0.4739 0.055 Uiso 1 1 calc GR
H20C H -0.1811 0.9476 0.5212 0.055 Uiso 1 1 calc GR
C21 C 0.0608(6) 0.8905(2) 0.6167(2) 0.0301(9) Uani 1 1 d .
C22 C 0.2561(7) 0.9155(2) 0.63432(19) 0.0300(9) Uani 1 1 d .
H22 H 0.3632 0.9182 0.6030 0.036 Uiso 1 1 calc R
C23 C 0.2982(8) 0.9366(2) 0.6969(2) 0.0351(11) Uani 1 1 d .
H23 H 0.4324 0.9542 0.7083 0.042 Uiso 1 1 calc R
C24 C 0.1433(8) 0.9320(3) 0.7423(2) 0.0398(12) Uani 1 1 d .
H24 H 0.1718 0.9452 0.7854 0.048 Uiso 1 1 calc R
C25 C -0.0532(8) 0.9082(3) 0.7253(2) 0.0480(14) Uani 1 1 d .
H25 H -0.1605 0.9066 0.7566 0.058 Uiso 1 1 calc R
C26 C -0.0947(7) 0.8867(3) 0.6628(2) 0.0398(11) Uani 1 1 d .
H26 H -0.2293 0.8695 0.6516 0.048 Uiso 1 1 calc R

loop_
_atom_site_aniso_label
_atom_site_aniso_U_11
_atom_site_aniso_U_22
_atom_site_aniso_U_33
_atom_site_aniso_U_23
_atom_site_aniso_U_13
_atom_site_aniso_U_12
Br1 0.0324(2) 0.0319(2) 0.0308(2) 0.0002(2) -0.00538(19) -0.0016(2)
O1 0.0343(17) 0.0337(18) 0.0343(18) -0.0036(14) -0.0034(14) -0.0059(14)
O2 0.0256(15) 0.0464(18) 0.0409(17) 0.0158(15) 0.0062(14) 0.0043(16)
O3 0.0276(15) 0.0360(18) 0.0228(16) 0.0003(14) -0.0003(12) 0.0043(14)
N1 0.035(2) 0.029(2) 0.0235(19) -0.0007(16) -0.0026(15) 0.0007(17)
C1 0.030(2) 0.032(2) 0.023(2) 0.0066(19) 0.0024(18) -0.003(2)
C2 0.039(3) 0.028(2) 0.025(2) -0.005(2) -0.0027(19) -0.004(2)
C3 0.039(2) 0.027(2) 0.025(2) -0.0036(17) 0.002(2) 0.002(2)
C4 0.034(2) 0.027(2) 0.022(2) 0.0032(18) 0.0018(18) -0.0021(19)
C5 0.037(2) 0.027(2) 0.025(2) -0.0025(17) -0.0008(18) -0.005(2)
C6 0.035(2) 0.023(3) 0.027(2) -0.0014(19) 0.0018(18) -0.0016(19)
C7 0.041(3) 0.034(3) 0.036(3) 0.000(2) 0.000(2) 0.008(2)
C8 0.028(2) 0.033(2) 0.023(2) 0.0015(18) -0.0001(17) -0.0029(19)
C9 0.025(2) 0.032(2) 0.024(2) 0.0040(19) -0.0010(17) -0.0030(19)
C10 0.0259(19) 0.027(2) 0.0204(19) 0.0049(17) 0.0014(16) -0.002(2)
C11 0.025(2) 0.034(3) 0.025(2) 0.0075(19) -0.0008(18) 0.000(2)
C12 0.030(2) 0.025(2) 0.028(2) 0.0002(17) 0.0030(19) 0.003(2)
C13 0.028(2) 0.031(2) 0.023(2) 0.0014(19) 0.0035(17) -0.007(2)
C14 0.023(2) 0.035(3) 0.027(2) 0.004(2) -0.0006(18) -0.0011(19)
C15 0.029(2) 0.029(2) 0.024(2) 0.001(2) 0.0028(16) 0.002(2)
C16 0.029(2) 0.054(3) 0.041(3) -0.015(2) -0.005(2) -0.005(2)
C17 0.030(2) 0.027(2) 0.024(2) -0.0015(18) 0.0017(17) -0.0030(19)
C18 0.025(2) 0.023(2) 0.030(2) 0.0005(18) -0.0001(18) -0.0026(18)
N2 0.0236(17) 0.031(2) 0.0171(19) -0.0021(15) -0.0004(14) 0.0017(15)
C19 0.034(2) 0.024(2) 0.024(2) -0.0001(16) 0.0010(17) -0.0053(17)
C20 0.045(2) 0.031(2) 0.034(3) 0.000(2) -0.0080(19) 0.004(2)
C21 0.039(2) 0.023(2) 0.028(2) -0.001(2) -0.0023(18) 0.001(2)
C22 0.033(2) 0.026(2) 0.031(2) -0.0002(17) 0.000(2) 0.001(2)
C23 0.038(2) 0.029(2) 0.039(3) -0.006(2) -0.010(2) 0.007(2)
C24 0.052(3) 0.038(3) 0.029(3) -0.011(2) -0.006(2) 0.006(2)
C25 0.051(3) 0.060(4) 0.033(3) -0.015(2) 0.008(2) -0.009(3)
C26 0.039(2) 0.047(3) 0.034(3) -0.014(3) 0.0042(19) -0.003(3)

loop_
_atom_type_symbol
_atom_type_description
_atom_type_scat_dispersion_real
_atom_type_scat_dispersion_imag
_atom_type_scat_source
C C 0.0033 0.0016 'International Tables Vol C Tables 4.2.6.8 and 6.1.1.4'
H H 0.0000 0.0000 'International Tables Vol C Tables 4.2.6.8 and 6.1.1.4'
Br Br -0.2901 2.4595 'International Tables Vol C Tables 4.2.6.8 and 6.1.1.4'
N N 0.0061 0.0033 'International Tables Vol C Tables 4.2.6.8 and 6.1.1.4'
O O 0.0106 0.0060 'International Tables Vol C Tables 4.2.6.8 and 6.1.1.4'

loop_
_geom_angle_atom_site_label_1
_geom_angle_atom_site_label_2
_geom_angle_atom_site_label_3
_geom_angle
C13 O1 C16 117.9(3)
C4 N1 C7 119.6(4)
C4 N1 C8 120.8(4)
C7 N1 C8 119.3(4)
C2 C1 Br1 120.3(3)
C2 C1 C6 120.1(4)
C6 C1 Br1 119.6(3)
C1 C2 H2 119.9
C1 C2 C3 120.3(4)
C3 C2 H2 119.9
C2 C3 H3 119.3
C2 C3 C4 121.4(4)
C4 C3 H3 119.3
N1 C4 C3 121.3(4)
N1 C4 C5 122.1(4)
C3 C4 C5 116.6(4)
C4 C5 H5 119.2
C6 C5 C4 121.5(4)
C6 C5 H5 119.2
C1 C6 H6 119.9
C5 C6 C1 120.1(4)
C5 C6 H6 119.9
N1 C7 H7A 109.5
N1 C7 H7B 109.5
N1 C7 H7C 109.5
H7A C7 H7B 109.5
H7A C7 H7C 109.5
H7B C7 H7C 109.5
N1 C8 H8A 108.7
N1 C8 H8B 108.7
N1 C8 C9 114.3(3)
H8A C8 H8B 107.6
C9 C8 H8A 108.7
C9 C8 H8B 108.7
C8 C9 H9 107.8
C10 C9 C8 109.6(3)
C10 C9 H9 107.8
C10 C9 C17 113.1(3)
C17 C9 C8 110.6(4)
C17 C9 H9 107.8
C11 C10 C9 120.5(4)
C15 C10 C9 122.3(4)
C15 C10 C11 117.1(4)
C10 C11 H11 119.3
C12 C11 C10 121.4(4)
C12 C11 H11 119.3
C11 C12 H12 120.0
C11 C12 C13 119.9(4)
C13 C12 H12 120.0
O1 C13 C12 115.1(4)
C14 C13 O1 125.2(4)
C14 C13 C12 119.7(4)
C13 C14 H14 120.2
C13 C14 C15 119.7(4)
C15 C14 H14 120.2
C10 C15 H15 118.9
C14 C15 C10 122.2(4)
C14 C15 H15 118.9
O1 C16 H16A 109.5
O1 C16 H16B 109.5
O1 C16 H16C 109.5
H16A C16 H16B 109.5
H16A C16 H16C 109.5
H16B C16 H16C 109.5
C9 C17 H17A 109.2
C9 C17 H17B 109.2
H17A C17 H17B 107.9
C18 C17 C9 112.0(4)
C18 C17 H17A 109.2
C18 C17 H17B 109.2
O2 C18 O3 124.1(4)
O2 C18 C17 118.3(4)
O3 C18 C17 117.6(4)
H2A N2 H2B 109.5
H2A N2 H2C 109.5
H2B N2 H2C 109.5
C19 N2 H2A 109.5
C19 N2 H2B 109.5
C19 N2 H2C 109.5
N2 C19 H19 107.7
N2 C19 C20 109.6(3)
N2 C19 C21 108.8(3)
C20 C19 H19 107.7
C20 C19 C21 115.1(3)
C21 C19 H19 107.7
C19 C20 H20A 109.5
C19 C20 H20B 109.5
C19 C20 H20C 109.5
H20A C20 H20B 109.5
H20A C20 H20C 109.5
H20B C20 H20C 109.5
C22 C21 C19 120.4(4)
C22 C21 C26 119.0(4)
C26 C21 C19 120.6(4)
C21 C22 H22 119.4
C21 C22 C23 121.2(4)
C23 C22 H22 119.4
C22 C23 H23 120.3
C24 C23 C22 119.3(4)
C24 C23 H23 120.3
C23 C24 H24 119.8
C23 C24 C25 120.3(4)
C25 C24 H24 119.8
C24 C25 H25 119.9
C24 C25 C26 120.3(5)
C26 C25 H25 119.9
C21 C26 H26 120.0
C25 C26 C21 119.9(4)
C25 C26 H26 120.0

loop_
_geom_bond_atom_site_label_1
_geom_bond_atom_site_label_2
_geom_bond_distance
Br1 C1 1.899(4)
O1 C13 1.380(5)
O1 C16 1.414(5)
O2 C18 1.240(5)
O3 C18 1.265(5)
N1 C4 1.378(5)
N1 C7 1.447(6)
N1 C8 1.458(5)
C1 C2 1.374(6)
C1 C6 1.380(6)
C2 H2 0.9500
C2 C3 1.379(6)
C3 H3 0.9500
C3 C4 1.405(6)
C4 C5 1.414(6)
C5 H5 0.9500
C5 C6 1.372(6)
C6 H6 0.9500
C7 H7A 0.9800
C7 H7B 0.9800
C7 H7C 0.9800
C8 H8A 0.9900
C8 H8B 0.9900
C8 C9 1.544(6)
C9 H9 1.0000
C9 C10 1.516(6)
C9 C17 1.529(6)
C10 C11 1.393(6)
C10 C15 1.391(5)
C11 H11 0.9500
C11 C12 1.383(6)
C12 H12 0.9500
C12 C13 1.392(6)
C13 C14 1.374(6)
C14 H14 0.9500
C14 C15 1.381(6)
C15 H15 0.9500
C16 H16A 0.9800
C16 H16B 0.9800
C16 H16C 0.9800
C17 H17A 0.9900
C17 H17B 0.9900
C17 C18 1.525(6)
N2 H2A 0.9100
N2 H2B 0.9100
N2 H2C 0.9100
N2 C19 1.497(5)
C19 H19 1.0000
C19 C20 1.517(6)
C19 C21 1.519(6)
C20 H20A 0.9800
C20 H20B 0.9800
C20 H20C 0.9800
C21 C22 1.385(6)
C21 C26 1.389(6)
C22 H22 0.9500
C22 C23 1.389(6)
C23 H23 0.9500
C23 C24 1.376(7)
C24 H24 0.9500
C24 C25 1.381(7)
C25 H25 0.9500
C25 C26 1.389(6)
C26 H26 0.9500

loop_
_geom_hbond_atom_site_label_D
_geom_hbond_atom_site_label_H
_geom_hbond_atom_site_label_A
_geom_hbond_distance_DH
_geom_hbond_distance_HA
_geom_hbond_distance_DA
_geom_hbond_angle_DHA
_geom_hbond_site_symmetry_A
N2 H2A O2 0.91 1.86 2.765(4) 171.1 1_455
N2 H2B O3 0.91 1.84 2.710(4) 158.5 .
N2 H2C O3 0.91 1.82 2.724(4) 172.1 4_466

loop_
_geom_torsion_atom_site_label_1
_geom_torsion_atom_site_label_2
_geom_torsion_atom_site_label_3
_geom_torsion_atom_site_label_4
_geom_torsion
Br1 C1 C2 C3 -177.6(3)
Br1 C1 C6 C5 177.2(3)
O1 C13 C14 C15 178.0(4)
N1 C4 C5 C6 -177.2(4)
N1 C8 C9 C10 176.4(3)
N1 C8 C9 C17 -58.2(5)
C1 C2 C3 C4 0.5(6)
C2 C1 C6 C5 -1.2(6)
C2 C3 C4 N1 176.8(4)
C2 C3 C4 C5 -1.3(6)
C3 C4 C5 C6 0.9(6)
C4 N1 C8 C9 -79.6(5)
C4 C5 C6 C1 0.3(6)
C6 C1 C2 C3 0.8(6)
C7 N1 C4 C3 -1.7(6)
C7 N1 C4 C5 176.4(4)
C7 N1 C8 C9 106.2(4)
C8 N1 C4 C3 -175.9(4)
C8 N1 C4 C5 2.2(6)
C8 C9 C10 C11 -105.6(4)
C8 C9 C10 C15 72.4(5)
C8 C9 C17 C18 174.1(3)
C9 C10 C11 C12 178.2(4)
C9 C10 C15 C14 -179.5(4)
C9 C17 C18 O2 -57.5(5)
C9 C17 C18 O3 122.8(4)
C10 C9 C17 C18 -62.5(5)
C10 C11 C12 C13 0.8(6)
C11 C10 C15 C14 -1.4(6)
C11 C12 C13 O1 -179.4(4)
C11 C12 C13 C14 -0.3(6)
C12 C13 C14 C15 -0.9(6)
C13 C14 C15 C10 1.8(6)
C15 C10 C11 C12 0.1(6)
C16 O1 C13 C12 -165.2(4)
C16 O1 C13 C14 15.8(6)
C17 C9 C10 C11 130.5(4)
C17 C9 C10 C15 -51.5(5)
N2 C19 C21 C22 102.3(4)
N2 C19 C21 C26 -75.5(5)
C19 C21 C22 C23 -177.9(4)
C19 C21 C26 C25 178.2(5)
C20 C19 C21 C22 -134.4(4)
C20 C19 C21 C26 47.8(6)
C21 C22 C23 C24 0.7(6)
C22 C21 C26 C25 0.3(7)
C22 C23 C24 C25 -1.6(7)
C23 C24 C25 C26 1.9(8)
C24 C25 C26 C21 -1.3(8)
C26 C21 C22 C23 0.0(7)
